data_2100872
loop_
_publ_author_name
'K\'alm\'an, A.'
'Argay, G.'
'Zivanov-Staki\'c, D.'
'Vladimirov, S.'
'Rib\'ar, B.'

_publ_section_title
;
 Novel observations on the `main-part' isostructuralism exhibited by
 various steroid molecules: structures of 5-androstene-3\b,17\b-diol
 monohydrate and a 1:2 adduct of digitoxigenin and digirezigenin
;
_journal_issue 6
_journal_name_full 'Acta Crystallographica Section B'
_journal_page_first 812
_journal_page_last 819
_journal_paper_doi 10.1107/S010876819200449X
_journal_volume 48
_journal_year 1992
_chemical_formula_moiety 'C19 H30 O2,H2 O1'
_chemical_formula_sum 'C19 H32 O3'
_chemical_formula_weight 290.45
_symmetry_cell_setting orthorhombic
_symmetry_space_group_name_Hall 'P 2ac 2ab'
_symmetry_space_group_name_H-M 'P 21 21 21'
_cell_angle_alpha 90
_cell_angle_beta 90
_cell_angle_gamma 90
_cell_formula_units_Z 4
_cell_length_a 6.2500(10)
_cell_length_b 12.1430(10)
_cell_length_c 23.440(2)
_cell_volume 1778.9(4)
_diffrn_radiation_type Cu
_diffrn_radiation_wavelength 1.54184
_exptl_absorpt_coefficient_mu 0.496
_exptl_crystal_density_diffrn 1.084
_exptl_crystal_F_000 640
_cod_data_source_file ge0311.cif
_cod_data_source_block ge0311b
_cod_original_cell_volume 1779.0(9)
_cod_database_code 2100872

loop_
_atom_site_label
_atom_site_fract_x
_atom_site_fract_y
_atom_site_fract_z
O(w) .5496(5) .1632(2) .51770(10)
O(3) .9609(5) .1637(2) .56060(10)
O(17) 1.2578(5) -.0096(2) 1.02410(10)
C(1) .8836(7) .0644(4) .7114(2)
C(2) .8703(8) .0620(4) .6465(2)
C(3) .9697(8) .1655(3) .62150(10)
C(4) 1.1990(8) .1794(3) .6424(2)
C(5) 1.2185(7) .1740(3) .70630(10)
C(6) 1.3241(8) .2499(3) .7354(2)
C(7) 1.3613(9) .2487(3) .7985(2)
C(8) 1.3147(7) .1374(3) .82520(10)
C(9) 1.1033(7) .0903(3) .80020(10)
C(10) 1.1140(7) .0748(3) .73500(10)
C(11) 1.0259(9) -.0122(4) .8321(2)
C(12) 1.0262(7) -.0016(4) .8968(2)
C(13) 1.2443(6) .0357(3) .91930(10)
C(14) 1.2961(7) .1454(3) .88980(10)
C(15) 1.4847(9) .1913(3) .9245(2)
C(16) 1.4460(10) .1486(4) .9857(2)
C(17) 1.2490(8) .0734(3) .98120(10)
C(18) 1.4138(8) -.0533(3) .9097(2)
C(19) 1.2423(8) -.0296(3) .7194(2)
H(1a) .823 -.002 .726
H(1b) .803 .125 .725
H(2a) .725 .058 .635
H(2b) .945 -.001 .633
H(3) .889 .227 .634
H(4a) 1.251 .249 .630
H(4b) 1.284 .123 .626
H(6) 1.381 .310 .714
H(7a) 1.271 .302 .816
H(8) 1.431 .090 .817
H(9) .996 .145 .806
H(11a) 1.116 -.072 .822
H(11b) .884 -.028 .820
H(12a) .992 -.071 .913
H(12b) .921 .051 .908
H(14) 1.183 .198 .891
H(15a) 1.485 .270 .924
H(15b) 1.617 .165 .910
H(16a) 1.418 .208 1.011
H(16b) 1.566 .108 .999
H(17) 1.116 .108 .989
H(18a) 1.373 -.119 .929
H(18b) 1.427 -.068 .870
H(18c) 1.547 -.029 .924
H(19a) 1.179 -.092 .737
H(19b) 1.242 -.039 .679
H(19c) 1.386 -.022 .732
H(W1) .541 .221 .484
H(W2) .707 .141 .529
H(O3) 1.041 .084 .543
H(O17) 1.125 -.055 1.016

loop_
_geom_angle_atom_site_label_1
_geom_angle_atom_site_label_2
_geom_angle_atom_site_label_3
_geom_angle
C(2) C(1) C(10) 114.2(7)
C(1) C(2) C(3) 110.3(7)
O(3) C(3) C(2) 110.9(7)
O(3) C(3) C(4) 111.0(7)
C(2) C(3) C(4) 110.6(7)
C(3) C(4) C(5) 113.1(7)
C(4) C(5) C(6) 121.5(7)
C(4) C(5) C(10) 116.0(7)
C(6) C(5) C(10) 122.5(7)
C(5) C(6) C(7) 125.4(8)
C(6) C(7) C(8) 112.7(7)
C(7) C(8) C(9) 109.5(6)
C(7) C(8) C(14) 111.6(6)
C(9) C(8) C(14) 109.6(6)
C(8) C(9) C(10) 112.5(6)
C(8) C(9) C(11) 112.5(6)
C(10) C(9) C(11) 113.6(7)
C(1) C(10) C(5) 107.8(6)
C(1) C(10) C(9) 108.9(6)
C(1) C(10) C(19) 109.3(6)
C(5) C(10) C(9) 111.1(6)
C(5) C(10) C(19) 108.7(6)
C(9) C(10) C(19) 111.0(6)
C(9) C(11) C(12) 114.8(7)
C(11) C(12) C(13) 111.7(7)
C(12) C(13) C(14) 106.8(6)
C(12) C(13) C(17) 115.8(6)
C(12) C(13) C(18) 110.9(6)
C(14) C(13) C(17) 99.5(6)
C(14) C(13) C(18) 113.6(6)
C(17) C(13) C(18) 109.9(6)
C(8) C(14) C(13) 114.1(6)
C(8) C(14) C(15) 119.4(7)
C(13) C(14) C(15) 103.8(6)
C(14) C(15) C(16) 104.4(7)
C(15) C(16) C(17) 105.2(7)
O(17) C(17) C(13) 117.4(7)
O(17) C(17) C(16) 110.0(7)
C(13) C(17) C(16) 105.1(7)

loop_
_geom_bond_atom_site_label_1
_geom_bond_atom_site_label_2
_geom_bond_distance
O(3) C(3) 1.429(5)
O(17) C(17) 1.425(6)
C(1) C(2) 1.524(7)
C(1) C(10) 1.548(7)
C(2) C(3) 1.520(7)
C(3) C(4) 1.524(7)
C(4) C(5) 1.505(7)
C(5) C(6) 1.322(7)
C(5) C(10) 1.526(6)
C(6) C(7) 1.498(7)
C(7) C(8) 1.519(6)
C(8) C(9) 1.555(6)
C(8) C(14) 1.521(6)
C(9) C(10) 1.539(6)
C(9) C(11) 1.531(7)
C(10) C(19) 1.544(6)
C(11) C(12) 1.522(7)
C(12) C(13) 1.530(7)
C(13) C(14) 1.535(6)
C(13) C(17) 1.523(6)
C(13) C(18) 1.530(7)
C(14) C(15) 1.537(7)
C(15) C(16) 1.546(7)
C(16) C(17) 1.534(8)
